data_7017169
loop_
_publ_author_name
'Little, Marc A.'
'Ronson, Tanya K.'
'Hardie, Michaele J.'

_publ_section_title
;
 New coordination polymers with extended arm cyclotriguaiacyclene ligands:
 1D chains, and interpenetrating or polycatenating 2D
 (4(2).6(2))(4.6(2))(2) networks.
;
_journal_issue 45
_journal_name_full 'Dalton transactions (Cambridge, England : 2003)'
_journal_page_first 12217
_journal_page_last 12227
_journal_paper_doi 10.1039/c1dt10662g
_journal_volume 40
_journal_year 2011
_chemical_formula_sum 'C74 H73 N5 O12'
_chemical_formula_weight 1224.37
_chemical_name_common
;
((+-)-2,7,12-trimethoxy-3,8,13-tris(4-(3-pyridyl)benzoyl)-
10,15-dihydro-5H-tribenzo(a,d,g)cyclononane) diethylether N-
methylpyrrolidone clathrate
;
_chemical_name_systematic
;
[(+-)-2,7,12-trimethoxy-3,8,13-tris[4-
(3-pyridyl)benzoyl]-10,15-dihydro-5H-
tribenzo[a,d,g]cyclononane] diethylether
N-methylpyrrolidone clathrate
;
_space_group_IT_number 9
_symmetry_cell_setting monoclinic
_symmetry_space_group_name_Hall 'C -2yc'
_symmetry_space_group_name_H-M 'C 1 c 1'
_atom_sites_solution_hydrogens geom
_atom_sites_solution_primary direct
_atom_sites_solution_secondary difmap
_audit_creation_method SHELXL-97
_cell_angle_alpha 90.00
_cell_angle_beta 114.432(4)
_cell_angle_gamma 90.00
_cell_formula_units_Z 8
_cell_length_a 29.169(3)
_cell_length_b 16.8460(16)
_cell_length_c 32.562(4)
_cell_measurement_temperature 150(2)
_cell_volume 14568(3)
_computing_cell_refinement 'Bruker SMART'
_computing_data_collection 'Bruker SMART'
_computing_data_reduction 'Bruker SAINT'
_computing_molecular_graphics 'X-Seed (Barbour)'
_computing_publication_material 'Bruker SHELXTL'
_computing_structure_refinement 'SHELXL-97 (Sheldrick, 1997)'
_computing_structure_solution 'SHELXS-97 (Sheldrick, 1990)'
_diffrn_ambient_temperature 150(2)
_diffrn_measured_fraction_theta_full 0.990
_diffrn_measured_fraction_theta_max 0.990
_diffrn_measurement_device_type 'BRUKER X8 CCD area detector'
_diffrn_measurement_method 'phi and omega scans'
_diffrn_radiation_monochromator graphite
_diffrn_radiation_source 'fine-focus sealed tube'
_diffrn_radiation_type MoK\a
_diffrn_radiation_wavelength 0.71073
_diffrn_reflns_av_R_equivalents 0.0736
_diffrn_reflns_av_sigmaI/netI 0.0732
_diffrn_reflns_limit_h_max 35
_diffrn_reflns_limit_h_min -34
_diffrn_reflns_limit_k_max 20
_diffrn_reflns_limit_k_min -20
_diffrn_reflns_limit_l_max 39
_diffrn_reflns_limit_l_min -40
_diffrn_reflns_number 89435
_diffrn_reflns_theta_full 25.96
_diffrn_reflns_theta_max 25.96
_diffrn_reflns_theta_min 1.75
_exptl_absorpt_coefficient_mu 0.076
_exptl_absorpt_correction_T_max 0.9902
_exptl_absorpt_correction_T_min 0.9565
_exptl_absorpt_correction_type multi-scan
_exptl_absorpt_process_details SADABS
_exptl_crystal_colour colourless
_exptl_crystal_density_diffrn 1.117
_exptl_crystal_density_method 'not measured'
_exptl_crystal_description block
_exptl_crystal_F_000 5184
_exptl_crystal_size_max 0.59
_exptl_crystal_size_mid 0.42
_exptl_crystal_size_min 0.13
_refine_diff_density_max 1.432
_refine_diff_density_min -0.732
_refine_diff_density_rms 0.127
_refine_ls_abs_structure_details 'Flack H D (1983), Acta Cryst. A39, 876-881'
_refine_ls_abs_structure_Flack 1.3(11)
_refine_ls_extinction_method none
_refine_ls_goodness_of_fit_ref 1.044
_refine_ls_hydrogen_treatment constr
_refine_ls_matrix_type bloc
_refine_ls_number_parameters 1649
_refine_ls_number_reflns 27444
_refine_ls_number_restraints 10
_refine_ls_restrained_S_all 1.044
_refine_ls_R_factor_all 0.1266
_refine_ls_R_factor_gt 0.1017
_refine_ls_shift/su_max 0.042
_refine_ls_shift/su_mean 0.009
_refine_ls_structure_factor_coef Fsqd
_refine_ls_weighting_details 'calc w=1/[\s^2^(Fo^2^)+(0.1948P)^2^+23.2480P] where P=(Fo^2^+2Fc^2^)/3'
_refine_ls_weighting_scheme calc
_refine_ls_wR_factor_gt 0.2729
_refine_ls_wR_factor_ref 0.2950
_reflns_number_gt 20664
_reflns_number_total 27444
_reflns_threshold_expression >2sigma(I)
_cod_data_source_file c1dt10662g.txt
_cod_data_source_block 4ph3py_new
_cod_depositor_comments
;
The following automatic conversions were performed:

'_symmetry_cell_setting' value 'Monoclinic' changed to 'monoclinic'
according to /home/saulius/struct/CIF-dictionaries/cif_core.dic
dictionary named 'cif_core.dic' version 2.4.1 from 2010-06-29.

Automatic conversion script
Id: cif_fix_values 1715 2011-07-08 13:25:40Z adriana 
;
_cod_original_sg_symbol_H-M Cc
_cod_database_code 7017169

loop_
_symmetry_equiv_pos_as_xyz
'x, y, z'
'x, -y, z+1/2'
'x+1/2, y+1/2, z'
'x+1/2, -y+1/2, z+1/2'

loop_
_atom_site_label
_atom_site_type_symbol
_atom_site_fract_x
_atom_site_fract_y
_atom_site_fract_z
_atom_site_U_iso_or_equiv
_atom_site_adp_type
_atom_site_occupancy
_atom_site_symmetry_multiplicity
_atom_site_calc_flag
_atom_site_refinement_flags
O1 O 0.40095(14) 0.1226(2) 0.48618(13) 0.0359(8) Uani 1 1 d .
O2 O 0.43250(13) -0.0272(2) 0.48482(12) 0.0321(8) Uani 1 1 d .
O3 O 0.36013(13) -0.0437(2) 0.42052(12) 0.0337(8) Uani 1 1 d .
O4 O 0.68076(13) -0.0936(2) 0.48091(12) 0.0339(8) Uani 1 1 d .
O5 O 0.73676(13) 0.0332(2) 0.47763(12) 0.0310(8) Uani 1 1 d .
O6 O 0.73967(13) -0.0275(2) 0.41561(11) 0.0308(8) Uani 1 1 d .
O7 O 0.64970(13) 0.4321(2) 0.48063(13) 0.0346(8) Uani 1 1 d .
O8 O 0.55909(14) 0.4571(2) 0.48301(12) 0.0324(8) Uani 1 1 d .
O9 O 0.53898(15) 0.5327(2) 0.41902(12) 0.0349(8) Uani 1 1 d .
O10 O 0.69453(14) 0.6526(2) 0.83112(12) 0.0309(8) Uani 1 1 d .
O11 O 0.70705(13) 0.7297(2) 0.89253(11) 0.0309(8) Uani 1 1 d .
O12 O 0.60016(14) 0.6279(2) 0.82644(13) 0.0377(9) Uani 1 1 d .
O13 O 0.50747(12) 0.2195(2) 0.82600(11) 0.0307(7) Uani 1 1 d .
O14 O 0.50773(13) 0.1651(2) 0.89078(12) 0.0337(8) Uani 1 1 d .
O15 O 0.56611(14) 0.0962(2) 0.82478(13) 0.0359(8) Uani 1 1 d .
O16 O 0.81448(12) 0.1680(2) 0.82945(12) 0.0303(8) Uani 1 1 d .
O17 O 0.88664(13) 0.1460(2) 0.89267(12) 0.0309(7) Uani 1 1 d .
O18 O 0.84874(13) 0.3191(2) 0.83124(12) 0.0340(8) Uani 1 1 d .
O19 O 0.8059(3) 0.7099(4) 0.64302(17) 0.088(2) Uani 1 1 d .
O20 O 0.9782(2) 0.3402(4) 0.78272(16) 0.0814(18) Uani 1 1 d .
C135 C 1.0133(4) 0.1570(6) 0.6882(4) 0.097(3) Uani 1 1 d .
H13A H 0.9766 0.1540 0.6718 0.145 Uiso 1 1 calc R
H13B H 1.0245 0.1194 0.7135 0.145 Uiso 1 1 calc R
H13C H 1.0292 0.1435 0.6678 0.145 Uiso 1 1 calc R
O22 O 0.7555(2) 0.6578(4) 0.52758(16) 0.0737(16) Uani 1 1 d .
O23 O 0.6361(3) 0.1668(8) 0.5662(3) 0.210(8) Uani 1 1 d D
O24 O 0.6504(4) 0.3683(8) 0.7446(4) 0.234(9) Uani 1 1 d D
N1 N 0.3408(2) -0.3687(3) 0.62854(16) 0.0524(14) Uani 1 1 d .
N2 N 0.6179(3) 0.8753(4) 0.6446(2) 0.083(2) Uani 1 1 d .
N3 N 1.05252(18) 0.0059(4) 0.62936(17) 0.0509(13) Uani 1 1 d .
N4 N 0.7337(2) 1.0360(3) 0.67938(17) 0.0551(15) Uani 1 1 d .
N5 N 0.9406(3) -0.0622(6) 0.6665(2) 0.088(2) Uani 1 1 d .
N6 N 0.1912(2) 0.1534(4) 0.68184(17) 0.0520(14) Uani 1 1 d .
N7 N 0.7830(3) 0.8294(4) 0.6039(2) 0.0757(19) Uani 1 1 d .
N8 N 0.8973(3) 0.3760(4) 0.7322(3) 0.079(2) Uani 1 1 d .
C131 C 0.9969(3) 0.2994(5) 0.6922(2) 0.064(2) Uani 1 1 d .
N10 N 0.7707(3) 0.5503(5) 0.5775(2) 0.079(2) Uani 1 1 d .
C1 C 0.48213(16) 0.2202(3) 0.38685(15) 0.0226(9) Uani 1 1 d .
H1A H 0.4520 0.2548 0.3756 0.027 Uiso 1 1 calc R
H1B H 0.4853 0.1967 0.3603 0.027 Uiso 1 1 calc R
C2 C 0.47389(16) 0.1530(3) 0.41499(15) 0.0228(9) Uani 1 1 d .
C3 C 0.44506(17) 0.1712(3) 0.44025(16) 0.0263(10) Uani 1 1 d .
H3 H 0.4349 0.2244 0.4414 0.032 Uiso 1 1 calc R
C4 C 0.43153(18) 0.1119(3) 0.46330(16) 0.0286(10) Uani 1 1 d .
C5 C 0.44752(17) 0.0341(3) 0.46207(17) 0.0277(10) Uani 1 1 d .
C6 C 0.47672(17) 0.0150(3) 0.43895(17) 0.0284(11) Uani 1 1 d .
H6 H 0.4880 -0.0381 0.4396 0.034 Uiso 1 1 calc R
C7 C 0.49008(16) 0.0736(3) 0.41426(15) 0.0230(9) Uani 1 1 d .
C8 C 0.51921(16) 0.0474(3) 0.38647(16) 0.0250(10) Uani 1 1 d .
H8A H 0.5094 0.0826 0.3598 0.030 Uiso 1 1 calc R
H8B H 0.5084 -0.0071 0.3752 0.030 Uiso 1 1 calc R
C9 C 0.57754(16) 0.0482(3) 0.41175(15) 0.0226(9) Uani 1 1 d .
C10 C 0.60116(18) -0.0209(3) 0.43597(16) 0.0267(10) Uani 1 1 d .
H10 H 0.5809 -0.0640 0.4376 0.032 Uiso 1 1 calc R
C11 C 0.65412(18) -0.0273(3) 0.45780(16) 0.0276(10) Uani 1 1 d .
C12 C 0.68323(17) 0.0382(3) 0.45483(16) 0.0269(10) Uani 1 1 d .
C13 C 0.66073(17) 0.1071(3) 0.43185(16) 0.0243(10) Uani 1 1 d .
H13 H 0.6811 0.1504 0.4308 0.029 Uiso 1 1 calc R
C14 C 0.60682(16) 0.1131(3) 0.40966(15) 0.0219(9) Uani 1 1 d .
C15 C 0.58499(18) 0.1906(3) 0.38287(17) 0.0255(10) Uani 1 1 d .
H15A H 0.6084 0.2099 0.3701 0.031 Uiso 1 1 calc R
H15B H 0.5526 0.1781 0.3573 0.031 Uiso 1 1 calc R
C16 C 0.57627(17) 0.2577(3) 0.41086(16) 0.0230(9) Uani 1 1 d .
C17 C 0.61795(18) 0.3089(3) 0.43424(16) 0.0244(9) Uani 1 1 d .
H17 H 0.6497 0.2982 0.4337 0.029 Uiso 1 1 calc R
C18 C 0.61229(19) 0.3765(3) 0.45857(16) 0.0279(10) Uani 1 1 d .
C19 C 0.56498(19) 0.3906(3) 0.45877(16) 0.0266(10) Uani 1 1 d .
C20 C 0.52462(18) 0.3389(3) 0.43716(17) 0.0260(10) Uani 1 1 d .
H20 H 0.4934 0.3488 0.4389 0.031 Uiso 1 1 calc R
C21 C 0.52915(17) 0.2722(3) 0.41275(15) 0.0227(9) Uani 1 1 d .
C22 C 0.3840(2) 0.2041(4) 0.4883(2) 0.0403(13) Uani 1 1 d .
H22A H 0.3692 0.2268 0.4578 0.060 Uiso 1 1 calc R
H22B H 0.4128 0.2364 0.5076 0.060 Uiso 1 1 calc R
H22C H 0.3587 0.2035 0.5008 0.060 Uiso 1 1 calc R
C23 C 0.38538(18) -0.0589(3) 0.46051(16) 0.0275(10) Uani 1 1 d .
C24 C 0.36848(19) -0.1130(3) 0.48890(17) 0.0323(11) Uani 1 1 d .
C25 C 0.32472(19) -0.1586(3) 0.46634(18) 0.0315(11) Uani 1 1 d .
H25 H 0.3063 -0.1537 0.4346 0.038 Uiso 1 1 calc R
C26 C 0.3083(2) -0.2115(3) 0.49112(19) 0.0354(12) Uani 1 1 d .
H26 H 0.2791 -0.2429 0.4759 0.043 Uiso 1 1 calc R
C27 C 0.3348(2) -0.2182(3) 0.53793(17) 0.0308(11) Uani 1 1 d .
C28 C 0.3776(2) -0.1694(4) 0.56067(18) 0.0428(14) Uani 1 1 d .
H28 H 0.3946 -0.1719 0.5926 0.051 Uiso 1 1 calc R
C29 C 0.3951(2) -0.1170(3) 0.53642(19) 0.0383(13) Uani 1 1 d .
H29 H 0.4241 -0.0851 0.5516 0.046 Uiso 1 1 calc R
C30 C 0.3189(2) -0.2777(3) 0.56420(18) 0.0373(12) Uani 1 1 d .
C31 C 0.2670(2) -0.3013(4) 0.5493(2) 0.0455(14) Uani 1 1 d .
H31 H 0.2419 -0.2785 0.5229 0.055 Uiso 1 1 calc R
C32 C 0.2537(3) -0.3581(4) 0.5740(2) 0.0519(16) Uani 1 1 d .
H32 H 0.2199 -0.3752 0.5644 0.062 Uiso 1 1 calc R
C33 C 0.2923(3) -0.3891(4) 0.6135(2) 0.0503(16) Uani 1 1 d .
H33 H 0.2831 -0.4267 0.6306 0.060 Uiso 1 1 calc R
C34 C 0.3530(2) -0.3120(4) 0.60381(18) 0.0447(14) Uani 1 1 d .
H34 H 0.3872 -0.2955 0.6147 0.054 Uiso 1 1 calc R
C35 C 0.6521(3) -0.1587(3) 0.4869(2) 0.0426(14) Uani 1 1 d .
H35A H 0.6255 -0.1735 0.4577 0.064 Uiso 1 1 calc R
H35B H 0.6369 -0.1426 0.5074 0.064 Uiso 1 1 calc R
H35C H 0.6743 -0.2042 0.4997 0.064 Uiso 1 1 calc R
C36 C 0.76096(18) -0.0044(3) 0.45436(16) 0.0270(10) Uani 1 1 d .
C37 C 0.81666(19) -0.0119(3) 0.48369(17) 0.0320(11) Uani 1 1 d .
C38 C 0.8470(2) -0.0565(4) 0.46679(19) 0.0390(13) Uani 1 1 d .
H38 H 0.8325 -0.0793 0.4375 0.047 Uiso 1 1 calc R
C39 C 0.8985(2) -0.0659(4) 0.49411(19) 0.0411(14) Uani 1 1 d .
H39 H 0.9185 -0.0957 0.4830 0.049 Uiso 1 1 calc R
C40 C 0.92164(19) -0.0321(4) 0.53810(18) 0.0363(12) Uani 1 1 d .
C41 C 0.8905(2) 0.0139(4) 0.55305(18) 0.0385(13) Uani 1 1 d .
H41 H 0.9051 0.0389 0.5817 0.046 Uiso 1 1 calc R
C42 C 0.8396(2) 0.0231(4) 0.52685(18) 0.0371(12) Uani 1 1 d .
H42 H 0.8197 0.0534 0.5380 0.045 Uiso 1 1 calc R
C43 C 0.9763(2) -0.0439(4) 0.56857(19) 0.0376(12) Uani 1 1 d .
C44 C 1.0021(2) -0.1136(5) 0.5680(3) 0.069(2) Uani 1 1 d .
H44 H 0.9854 -0.1539 0.5466 0.083 Uiso 1 1 calc R
C45 C 1.0527(3) -0.1247(5) 0.5989(4) 0.088(3) Uani 1 1 d .
H45 H 1.0706 -0.1716 0.5984 0.105 Uiso 1 1 calc R
C46 C 1.0754(2) -0.0654(5) 0.6299(2) 0.0567(17) Uani 1 1 d .
H46 H 1.1083 -0.0743 0.6525 0.068 Uiso 1 1 calc R
C47 C 1.0042(2) 0.0131(4) 0.5998(2) 0.0476(15) Uani 1 1 d .
H47 H 0.9876 0.0614 0.6003 0.057 Uiso 1 1 calc R
C48 C 0.69954(19) 0.4132(3) 0.48466(19) 0.0336(11) Uani 1 1 d .
H48A H 0.6987 0.4049 0.4546 0.050 Uiso 1 1 calc R
H48B H 0.7115 0.3648 0.5026 0.050 Uiso 1 1 calc R
H48C H 0.7224 0.4572 0.4995 0.050 Uiso 1 1 calc R
C49 C 0.54956(18) 0.5282(3) 0.45910(16) 0.0262(10) Uani 1 1 d .
C50 C 0.55325(18) 0.5986(3) 0.48945(17) 0.0279(10) Uani 1 1 d .
C51 C 0.5666(2) 0.5904(3) 0.53610(18) 0.0334(11) Uani 1 1 d .
H51 H 0.5720 0.5389 0.5492 0.040 Uiso 1 1 calc R
C52 C 0.5718(2) 0.6572(3) 0.56330(17) 0.0335(11) Uani 1 1 d .
H52 H 0.5814 0.6509 0.5948 0.040 Uiso 1 1 calc R
C53 C 0.5629(2) 0.7346(3) 0.54399(18) 0.0337(11) Uani 1 1 d .
C54 C 0.5476(2) 0.7434(3) 0.49731(19) 0.0357(12) Uani 1 1 d .
H54 H 0.5403 0.7947 0.4840 0.043 Uiso 1 1 calc R
C55 C 0.5432(2) 0.6751(3) 0.46967(18) 0.0338(11) Uani 1 1 d .
H55 H 0.5335 0.6811 0.4382 0.041 Uiso 1 1 calc R
C56 C 0.5687(2) 0.8065(3) 0.5735(2) 0.0437(14) Uani 1 1 d .
C57 C 0.6092(3) 0.8115(4) 0.6177(2) 0.0503(15) Uani 1 1 d .
H57 H 0.6310 0.7671 0.6285 0.060 Uiso 1 1 calc R
C58 C 0.5844(5) 0.9371(5) 0.6300(3) 0.103(4) Uani 1 1 d .
H58 H 0.5894 0.9812 0.6495 0.123 Uiso 1 1 calc R
C59 C 0.5413(4) 0.9385(5) 0.5859(3) 0.099(4) Uani 1 1 d .
H59 H 0.5192 0.9828 0.5760 0.118 Uiso 1 1 calc R
C60 C 0.5347(3) 0.8704(4) 0.5593(2) 0.066(2) Uani 1 1 d .
H60 H 0.5065 0.8673 0.5309 0.079 Uiso 1 1 calc R
C61 C 0.76227(19) 0.4127(3) 0.92714(17) 0.0279(10) Uani 1 1 d .
H61A H 0.7564 0.3881 0.9521 0.034 Uiso 1 1 calc R
H61B H 0.7926 0.4466 0.9407 0.034 Uiso 1 1 calc R
C62 C 0.71708(18) 0.4656(3) 0.89992(16) 0.0243(10) Uani 1 1 d .
C63 C 0.72455(18) 0.5327(3) 0.87703(17) 0.0255(10) Uani 1 1 d .
H63 H 0.7570 0.5422 0.8778 0.031 Uiso 1 1 calc R
C64 C 0.68573(18) 0.5844(3) 0.85374(16) 0.0250(10) Uani 1 1 d .
C65 C 0.63613(19) 0.5717(3) 0.85039(18) 0.0298(11) Uani 1 1 d .
C66 C 0.62763(17) 0.5047(3) 0.87197(16) 0.0248(10) Uani 1 1 d .
H66 H 0.5947 0.4944 0.8697 0.030 Uiso 1 1 calc R
C67 C 0.66763(16) 0.4520(2) 0.89715(16) 0.0224(9) Uani 1 1 d .
C68 C 0.65520(17) 0.3829(3) 0.92287(16) 0.0239(9) Uani 1 1 d .
H68A H 0.6862 0.3695 0.9498 0.029 Uiso 1 1 calc R
H68B H 0.6301 0.4022 0.9337 0.029 Uiso 1 1 calc R
C69 C 0.63488(18) 0.3069(3) 0.89560(16) 0.0263(10) Uani 1 1 d .
C70 C 0.58230(18) 0.2980(3) 0.87143(16) 0.0272(10) Uani 1 1 d .
H70 H 0.5610 0.3411 0.8708 0.033 Uiso 1 1 calc R
C71 C 0.56032(17) 0.2284(3) 0.84843(16) 0.0277(10) Uani 1 1 d .
C72 C 0.59129(19) 0.1635(3) 0.84764(18) 0.0307(11) Uani 1 1 d .
C73 C 0.64406(18) 0.1714(3) 0.87094(17) 0.0270(10) Uani 1 1 d .
H73 H 0.6653 0.1292 0.8701 0.032 Uiso 1 1 calc R
C74 C 0.66611(17) 0.2419(3) 0.89582(16) 0.0253(10) Uani 1 1 d .
C75 C 0.72336(16) 0.2406(3) 0.92407(17) 0.0253(10) Uani 1 1 d .
H75A H 0.7313 0.2757 0.9505 0.030 Uiso 1 1 calc R
H75B H 0.7334 0.1860 0.9355 0.030 Uiso 1 1 calc R
C76 C 0.75494(17) 0.2665(3) 0.89911(16) 0.0251(10) Uani 1 1 d .
C77 C 0.76934(17) 0.2087(3) 0.87496(16) 0.0262(10) Uani 1 1 d .
H77 H 0.7572 0.1559 0.8733 0.031 Uiso 1 1 calc R
C78 C 0.80060(18) 0.2272(3) 0.85374(16) 0.0272(10) Uani 1 1 d .
C79 C 0.81766(17) 0.3069(3) 0.85394(17) 0.0269(10) Uani 1 1 d .
C80 C 0.80350(17) 0.3651(3) 0.87717(16) 0.0257(10) Uani 1 1 d .
H80 H 0.8147 0.4182 0.8776 0.031 Uiso 1 1 calc R
C81 C 0.77307(16) 0.3465(3) 0.89986(16) 0.0239(9) Uani 1 1 d .
C82 C 0.70325(18) 0.7236(3) 0.85414(16) 0.0255(10) Uani 1 1 d .
C83 C 0.7083(2) 0.7898(3) 0.82533(17) 0.0307(11) Uani 1 1 d .
C84 C 0.7127(2) 0.8684(3) 0.84166(18) 0.0353(12) Uani 1 1 d .
H84 H 0.7140 0.8778 0.8709 0.042 Uiso 1 1 calc R
C85 C 0.7151(2) 0.9333(3) 0.81502(18) 0.0370(12) Uani 1 1 d .
H85 H 0.7191 0.9855 0.8270 0.044 Uiso 1 1 calc R
C86 C 0.7118(2) 0.9215(3) 0.77107(18) 0.0363(12) Uani 1 1 d .
C87 C 0.7090(2) 0.8403(3) 0.75576(19) 0.0415(13) Uani 1 1 d .
H87 H 0.7085 0.8304 0.7269 0.050 Uiso 1 1 calc R
C88 C 0.7070(2) 0.7766(3) 0.78177(18) 0.0361(12) Uani 1 1 d .
H88 H 0.7047 0.7241 0.7705 0.043 Uiso 1 1 calc R
C89 C 0.7123(2) 0.9877(3) 0.74092(19) 0.0421(13) Uani 1 1 d .
C90 C 0.6887(4) 1.0605(4) 0.7402(3) 0.067(2) Uani 1 1 d .
H90 H 0.6735 1.0700 0.7605 0.081 Uiso 1 1 calc R
C91 C 0.6876(3) 1.1196(5) 0.7091(3) 0.074(2) Uani 1 1 d .
H91 H 0.6723 1.1695 0.7086 0.089 Uiso 1 1 calc R
C92 C 0.7095(3) 1.1034(4) 0.6789(2) 0.0542(16) Uani 1 1 d .
H92 H 0.7070 1.1424 0.6570 0.065 Uiso 1 1 calc R
C93 C 0.7340(2) 0.9780(4) 0.70987(19) 0.0441(14) Uani 1 1 d .
H93 H 0.7499 0.9288 0.7098 0.053 Uiso 1 1 calc R
C94 C 0.5487(2) 0.6144(3) 0.8205(2) 0.0404(13) Uani 1 1 d .
H94A H 0.5369 0.5633 0.8054 0.061 Uiso 1 1 calc R
H94B H 0.5271 0.6571 0.8020 0.061 Uiso 1 1 calc R
H94C H 0.5472 0.6137 0.8500 0.061 Uiso 1 1 calc R
C95 C 0.48502(17) 0.1807(3) 0.85074(17) 0.0256(10) Uani 1 1 d .
C96 C 0.43059(18) 0.1632(3) 0.82224(17) 0.0271(10) Uani 1 1 d .
C97 C 0.4005(2) 0.1352(4) 0.84439(19) 0.0391(13) Uani 1 1 d .
H97 H 0.4154 0.1277 0.8762 0.047 Uiso 1 1 calc R
C98 C 0.3491(2) 0.1186(4) 0.81970(19) 0.0416(13) Uani 1 1 d .
H98 H 0.3294 0.1004 0.8348 0.050 Uiso 1 1 calc R
C99 C 0.32680(18) 0.1288(3) 0.77244(18) 0.0317(11) Uani 1 1 d .
C100 C 0.35660(19) 0.1570(3) 0.75042(18) 0.0356(12) Uani 1 1 d .
H100 H 0.3418 0.1650 0.7187 0.043 Uiso 1 1 calc R
C101 C 0.40780(19) 0.1732(3) 0.77525(18) 0.0329(11) Uani 1 1 d .
H101 H 0.4275 0.1914 0.7600 0.039 Uiso 1 1 calc R
C102 C 0.27071(19) 0.1154(3) 0.74665(19) 0.0356(12) Uani 1 1 d .
C103 C 0.2424(2) 0.0629(4) 0.7616(2) 0.0474(14) Uani 1 1 d .
H103 H 0.2586 0.0336 0.7887 0.057 Uiso 1 1 calc R
C104 C 0.1907(2) 0.0552(4) 0.7358(3) 0.0530(16) Uani 1 1 d .
H104 H 0.1715 0.0194 0.7450 0.064 Uiso 1 1 calc R
C105 C 0.1676(2) 0.0994(4) 0.6973(2) 0.0512(16) Uani 1 1 d .
H105 H 0.1325 0.0916 0.6802 0.061 Uiso 1 1 calc R
C106 C 0.2421(2) 0.1593(4) 0.70649(19) 0.0448(14) Uani 1 1 d .
H106 H 0.2599 0.1955 0.6961 0.054 Uiso 1 1 calc R
C107 C 0.5966(2) 0.0294(3) 0.8219(2) 0.0429(13) Uani 1 1 d .
H10A H 0.6174 0.0463 0.8064 0.064 Uiso 1 1 calc R
H10B H 0.5745 -0.0140 0.8050 0.064 Uiso 1 1 calc R
H10C H 0.6183 0.0111 0.8524 0.064 Uiso 1 1 calc R
C108 C 0.86234(18) 0.1352(3) 0.85274(16) 0.0243(9) Uani 1 1 d .
C109 C 0.87687(18) 0.0844(3) 0.82197(16) 0.0268(10) Uani 1 1 d .
C110 C 0.8478(2) 0.0773(4) 0.77541(19) 0.0390(12) Uani 1 1 d .
H110 H 0.8159 0.1026 0.7624 0.047 Uiso 1 1 calc R
C111 C 0.8644(2) 0.0347(4) 0.74816(19) 0.0429(13) Uani 1 1 d .
H111 H 0.8439 0.0313 0.7167 0.051 Uiso 1 1 calc R
C112 C 0.9118(2) -0.0041(3) 0.76651(18) 0.0375(12) Uani 1 1 d .
C113 C 0.94147(19) 0.0008(3) 0.81417(17) 0.0338(11) Uani 1 1 d .
H113 H 0.9727 -0.0266 0.8274 0.041 Uiso 1 1 calc R
C114 C 0.92449(19) 0.0457(3) 0.84109(18) 0.0309(11) Uani 1 1 d .
H114 H 0.9449 0.0506 0.8725 0.037 Uiso 1 1 calc R
C115 C 0.9303(2) -0.0518(4) 0.73745(19) 0.0418(13) Uani 1 1 d .
C116 C 0.9551(3) -0.1247(5) 0.7519(3) 0.068(2) Uani 1 1 d .
H116 H 0.9606 -0.1454 0.7806 0.081 Uiso 1 1 calc R
C117 C 0.9719(4) -0.1668(7) 0.7232(3) 0.096(4) Uani 1 1 d .
H117 H 0.9887 -0.2163 0.7322 0.115 Uiso 1 1 calc R
C118 C 0.9634(5) -0.1345(8) 0.6824(3) 0.113(5) Uani 1 1 d .
H118 H 0.9740 -0.1643 0.6632 0.136 Uiso 1 1 calc R
C119 C 0.9228(3) -0.0244(4) 0.6939(2) 0.0543(17) Uani 1 1 d .
H119 H 0.9043 0.0232 0.6833 0.065 Uiso 1 1 calc R
C120 C 0.8628(2) 0.4007(3) 0.8280(2) 0.0347(11) Uani 1 1 d .
H12A H 0.8324 0.4332 0.8143 0.052 Uiso 1 1 calc R
H12B H 0.8818 0.4030 0.8092 0.052 Uiso 1 1 calc R
H12C H 0.8838 0.4209 0.8582 0.052 Uiso 1 1 calc R
C121 C 0.8105(4) 0.7617(6) 0.6203(3) 0.076(2) Uani 1 1 d .
C122 C 0.8486(4) 0.7583(7) 0.5974(3) 0.088(3) Uani 1 1 d .
H12Q H 0.8833 0.7690 0.6198 0.105 Uiso 1 1 calc R
H12R H 0.8477 0.7055 0.5837 0.105 Uiso 1 1 calc R
C123 C 0.8311(4) 0.8221(6) 0.5616(4) 0.083(3) Uani 1 1 d .
H12L H 0.8101 0.7992 0.5317 0.100 Uiso 1 1 calc R
H12M H 0.8602 0.8497 0.5598 0.100 Uiso 1 1 calc R
C124 C 0.7999(3) 0.8801(5) 0.5771(3) 0.074(2) Uani 1 1 d .
H12J H 0.8210 0.9242 0.5953 0.089 Uiso 1 1 calc R
H12K H 0.7710 0.9023 0.5509 0.089 Uiso 1 1 calc R
C125 C 0.7457(5) 0.8527(7) 0.6200(4) 0.105(4) Uani 1 1 d .
H12D H 0.7295 0.9021 0.6051 0.158 Uiso 1 1 calc R
H12E H 0.7620 0.8611 0.6527 0.158 Uiso 1 1 calc R
H12F H 0.7203 0.8108 0.6131 0.158 Uiso 1 1 calc R
C126 C 0.9340(3) 0.3219(5) 0.7574(2) 0.0601(18) Uani 1 1 d .
C127 C 0.9093(3) 0.2392(5) 0.7468(3) 0.0665(19) Uani 1 1 d .
H5 H 0.9216 0.2086 0.7274 0.080 Uiso 1 1 calc R
H7 H 0.9168 0.2089 0.7749 0.080 Uiso 1 1 calc R
C128 C 0.8527(3) 0.2554(5) 0.7222(3) 0.071(2) Uani 1 1 d .
H8 H 0.8358 0.2145 0.6990 0.085 Uiso 1 1 calc R
H12G H 0.8365 0.2573 0.7436 0.085 Uiso 1 1 calc R
C129 C 0.8514(4) 0.3345(8) 0.7013(4) 0.102(3) Uani 1 1 d .
H12H H 0.8514 0.3285 0.6710 0.122 Uiso 1 1 calc R
H12I H 0.8209 0.3644 0.6982 0.122 Uiso 1 1 calc R
C130 C 0.9097(7) 0.4609(7) 0.7279(6) 0.144(6) Uani 1 1 d .
H13D H 0.8789 0.4893 0.7088 0.217 Uiso 1 1 calc R
H13E H 0.9340 0.4635 0.7142 0.217 Uiso 1 1 calc R
H13F H 0.9244 0.4854 0.7579 0.217 Uiso 1 1 calc R
N9 N 1.0279(2) 0.2377(4) 0.7056(2) 0.0678(17) Uani 1 1 d .
C132 C 1.0807(3) 0.2553(5) 0.7315(3) 0.0653(19) Uani 1 1 d .
H1 H 1.0997 0.2540 0.7124 0.078 Uiso 1 1 calc R
H2 H 1.0962 0.2180 0.7570 0.078 Uiso 1 1 calc R
C133 C 1.0776(3) 0.3422(5) 0.7484(3) 0.073(2) Uani 1 1 d .
H9 H 1.0766 0.3411 0.7784 0.087 Uiso 1 1 calc R
H11 H 1.1068 0.3743 0.7503 0.087 Uiso 1 1 calc R
C134 C 1.0300(4) 0.3750(5) 0.7138(3) 0.078(2) Uani 1 1 d .
H4 H 1.0365 0.4056 0.6908 0.093 Uiso 1 1 calc R
H12 H 1.0132 0.4099 0.7278 0.093 Uiso 1 1 calc R
O21 O 0.9520(2) 0.3021(5) 0.66843(18) 0.0887(19) Uani 1 1 d .
C136 C 0.7441(3) 0.6134(5) 0.5533(2) 0.0578(17) Uani 1 1 d .
C137 C 0.6985(3) 0.6227(5) 0.5642(2) 0.0587(17) Uani 1 1 d .
H13M H 0.7027 0.6694 0.5838 0.070 Uiso 1 1 calc R
H13N H 0.6676 0.6299 0.5362 0.070 Uiso 1 1 calc R
C138 C 0.6950(3) 0.5480(5) 0.5880(3) 0.069(2) Uani 1 1 d .
H13Q H 0.6718 0.5091 0.5667 0.083 Uiso 1 1 calc R
H13R H 0.6835 0.5594 0.6121 0.083 Uiso 1 1 calc R
C139 C 0.7511(4) 0.5166(6) 0.6085(3) 0.089(3) Uani 1 1 d .
H13O H 0.7701 0.5362 0.6396 0.107 Uiso 1 1 calc R
H13P H 0.7523 0.4579 0.6084 0.107 Uiso 1 1 calc R
C140 C 0.8201(4) 0.5279(7) 0.5791(5) 0.119(4) Uani 1 1 d .
H14A H 0.8328 0.4810 0.5984 0.178 Uiso 1 1 calc R
H14B H 0.8438 0.5720 0.5915 0.178 Uiso 1 1 calc R
H14C H 0.8168 0.5157 0.5486 0.178 Uiso 1 1 calc R
C141 C 0.6616(6) 0.2997(8) 0.5768(5) 0.142(6) Uani 1 1 d D
H14N H 0.6951 0.2811 0.5810 0.212 Uiso 1 1 calc R
H14O H 0.6598 0.3026 0.6062 0.212 Uiso 1 1 calc R
H14P H 0.6554 0.3524 0.5628 0.212 Uiso 1 1 calc R
C142 C 0.6207(9) 0.2401(9) 0.5455(5) 0.190(10) Uani 1 1 d D
H14T H 0.5869 0.2542 0.5437 0.228 Uiso 1 1 calc R
H14U H 0.6196 0.2400 0.5147 0.228 Uiso 1 1 calc R
C143 C 0.6064(4) 0.0986(6) 0.5362(4) 0.097(3) Uani 1 1 d D
H14D H 0.6071 0.1027 0.5061 0.117 Uiso 1 1 calc R
H14E H 0.5708 0.1009 0.5321 0.117 Uiso 1 1 calc R
C144 C 0.6305(7) 0.0203(8) 0.5589(6) 0.160(7) Uani 1 1 d D
H14H H 0.6539 0.0307 0.5902 0.240 Uiso 1 1 calc R
H14I H 0.6488 -0.0034 0.5426 0.240 Uiso 1 1 calc R
H14J H 0.6042 -0.0163 0.5584 0.240 Uiso 1 1 calc R
C145 C 0.7235(6) 0.3366(10) 0.7302(7) 0.174(10) Uani 1 1 d D
H14Q H 0.7405 0.3881 0.7346 0.261 Uiso 1 1 calc R
H14R H 0.6989 0.3318 0.6988 0.261 Uiso 1 1 calc R
H14S H 0.7485 0.2939 0.7371 0.261 Uiso 1 1 calc R
C146 C 0.6966(7) 0.3302(11) 0.7616(6) 0.29(2) Uani 1 1 d D
H14V H 0.6915 0.2734 0.7665 0.345 Uiso 1 1 calc R
H14W H 0.7182 0.3536 0.7912 0.345 Uiso 1 1 calc R
C147 C 0.6228(6) 0.3715(10) 0.7752(4) 0.120(5) Uani 1 1 d D
H14F H 0.6068 0.3197 0.7754 0.144 Uiso 1 1 calc R
H14G H 0.6464 0.3847 0.8064 0.144 Uiso 1 1 calc R
C148 C 0.5836(7) 0.4349(13) 0.7562(6) 0.215(12) Uani 1 1 d D
H14K H 0.5594 0.4309 0.7698 0.322 Uiso 1 1 calc R
H14L H 0.5660 0.4281 0.7235 0.322 Uiso 1 1 calc R
H14M H 0.5998 0.4871 0.7629 0.322 Uiso 1 1 calc R

loop_
_atom_site_aniso_label
_atom_site_aniso_U_11
_atom_site_aniso_U_22
_atom_site_aniso_U_33
_atom_site_aniso_U_23
_atom_site_aniso_U_13
_atom_site_aniso_U_12
O1 0.037(2) 0.031(2) 0.054(2) 0.0035(17) 0.0334(18) 0.0017(16)
O2 0.0259(18) 0.0296(19) 0.0434(19) 0.0122(15) 0.0168(15) -0.0018(14)
O3 0.0283(19) 0.032(2) 0.042(2) 0.0070(16) 0.0153(16) 0.0038(15)
O4 0.0279(18) 0.0224(17) 0.052(2) 0.0078(15) 0.0175(16) 0.0043(14)
O5 0.0239(18) 0.0294(19) 0.0398(18) -0.0081(15) 0.0133(15) 0.0014(14)
O6 0.0225(17) 0.0314(19) 0.0393(19) -0.0025(15) 0.0136(15) 0.0000(14)
O7 0.0318(19) 0.0249(18) 0.054(2) -0.0065(16) 0.0243(17) -0.0063(14)
O8 0.042(2) 0.0227(18) 0.0407(19) -0.0010(14) 0.0248(17) -0.0036(15)
O9 0.045(2) 0.0236(18) 0.039(2) -0.0024(15) 0.0201(17) 0.0048(15)
O10 0.042(2) 0.0212(17) 0.0389(18) -0.0004(14) 0.0262(16) -0.0064(14)
O11 0.037(2) 0.0229(18) 0.0357(19) 0.0031(14) 0.0182(16) -0.0035(14)
O12 0.035(2) 0.0234(18) 0.054(2) 0.0083(16) 0.0184(17) 0.0068(15)
O13 0.0240(17) 0.0275(18) 0.0400(19) 0.0048(15) 0.0127(15) -0.0007(14)
O14 0.0215(18) 0.035(2) 0.041(2) 0.0078(16) 0.0091(15) -0.0062(14)
O15 0.034(2) 0.0250(19) 0.050(2) -0.0071(16) 0.0184(17) -0.0085(15)
O16 0.0202(17) 0.0249(18) 0.045(2) -0.0089(15) 0.0122(15) 0.0015(13)
O17 0.0297(18) 0.0249(18) 0.0391(19) -0.0008(15) 0.0151(15) 0.0013(14)
O18 0.032(2) 0.035(2) 0.045(2) -0.0034(16) 0.0251(16) 0.0000(15)
O19 0.144(6) 0.064(4) 0.048(3) 0.012(2) 0.031(3) -0.017(4)
O20 0.089(4) 0.108(5) 0.040(2) -0.005(3) 0.019(3) -0.038(3)
C135 0.099(8) 0.067(6) 0.114(8) -0.027(5) 0.034(6) -0.018(5)
O22 0.061(3) 0.109(5) 0.046(3) -0.002(3) 0.017(2) -0.010(3)
O23 0.059(5) 0.38(2) 0.171(9) 0.180(11) 0.029(5) 0.024(7)
O24 0.146(9) 0.220(13) 0.212(11) 0.147(11) -0.049(8) -0.083(9)
N1 0.072(4) 0.045(3) 0.038(3) 0.010(2) 0.020(3) -0.015(3)
N2 0.122(6) 0.045(4) 0.053(3) -0.007(3) 0.007(4) -0.014(4)
N3 0.030(3) 0.075(4) 0.043(3) -0.003(3) 0.010(2) -0.008(3)
N4 0.073(4) 0.051(3) 0.047(3) 0.005(2) 0.030(3) -0.026(3)
N5 0.085(5) 0.131(7) 0.059(4) 0.007(4) 0.041(4) 0.035(5)
N6 0.039(3) 0.073(4) 0.038(3) -0.003(3) 0.010(2) 0.004(3)
N7 0.105(6) 0.053(4) 0.070(4) 0.006(3) 0.037(4) 0.005(4)
N8 0.114(6) 0.046(4) 0.092(5) 0.001(3) 0.058(5) 0.012(4)
C131 0.039(4) 0.098(6) 0.051(4) 0.003(4) 0.016(3) 0.002(4)
N10 0.068(4) 0.074(5) 0.083(5) -0.018(4) 0.017(4) 0.013(4)
C1 0.016(2) 0.018(2) 0.035(2) 0.0033(18) 0.0112(18) -0.0003(16)
C2 0.012(2) 0.022(2) 0.033(2) -0.0003(18) 0.0080(18) -0.0021(17)
C3 0.020(2) 0.021(2) 0.042(3) -0.004(2) 0.017(2) -0.0032(18)
C4 0.023(2) 0.029(3) 0.034(3) -0.003(2) 0.012(2) -0.0029(19)
C5 0.013(2) 0.028(2) 0.042(3) 0.009(2) 0.0108(19) 0.0004(18)
C6 0.020(2) 0.017(2) 0.047(3) 0.001(2) 0.012(2) -0.0044(17)
C7 0.012(2) 0.020(2) 0.035(2) 0.0007(19) 0.0082(18) -0.0010(16)
C8 0.011(2) 0.026(2) 0.037(3) -0.001(2) 0.0085(18) 0.0015(17)
C9 0.018(2) 0.019(2) 0.034(2) -0.0016(18) 0.0139(18) 0.0037(17)
C10 0.031(3) 0.012(2) 0.043(3) 0.0011(19) 0.022(2) -0.0005(18)
C11 0.029(3) 0.017(2) 0.038(3) 0.0016(19) 0.015(2) 0.0065(18)
C12 0.020(2) 0.026(2) 0.035(2) -0.009(2) 0.0117(19) 0.0059(18)
C13 0.025(2) 0.015(2) 0.039(3) -0.0034(18) 0.019(2) -0.0023(17)
C14 0.020(2) 0.017(2) 0.033(2) -0.0020(18) 0.0145(19) 0.0044(17)
C15 0.029(2) 0.013(2) 0.041(3) -0.0006(19) 0.021(2) 0.0005(18)
C16 0.021(2) 0.015(2) 0.036(2) 0.0052(18) 0.0150(19) -0.0010(17)
C17 0.023(2) 0.016(2) 0.041(3) -0.0009(19) 0.020(2) -0.0024(17)
C18 0.033(3) 0.018(2) 0.037(3) 0.0005(19) 0.019(2) -0.0039(19)
C19 0.034(3) 0.017(2) 0.034(2) 0.0006(19) 0.019(2) -0.0014(18)
C20 0.030(3) 0.014(2) 0.043(3) 0.0051(19) 0.024(2) 0.0032(18)
C21 0.025(2) 0.016(2) 0.032(2) 0.0033(18) 0.0159(19) 0.0027(17)
C22 0.044(3) 0.039(3) 0.050(3) -0.006(2) 0.031(3) 0.001(2)
C23 0.024(2) 0.023(2) 0.040(3) 0.001(2) 0.018(2) 0.0013(18)
C24 0.029(3) 0.029(3) 0.039(3) 0.008(2) 0.014(2) -0.004(2)
C25 0.024(2) 0.029(3) 0.040(3) 0.005(2) 0.011(2) -0.0013(19)
C26 0.032(3) 0.026(3) 0.048(3) 0.005(2) 0.017(2) -0.010(2)
C27 0.035(3) 0.021(2) 0.041(3) 0.003(2) 0.020(2) -0.003(2)
C28 0.053(4) 0.046(3) 0.029(3) 0.006(2) 0.016(2) -0.017(3)
C29 0.039(3) 0.029(3) 0.048(3) 0.004(2) 0.019(2) -0.015(2)
C30 0.056(4) 0.025(3) 0.040(3) 0.000(2) 0.030(3) -0.012(2)
C31 0.039(3) 0.038(3) 0.068(4) 0.015(3) 0.031(3) 0.005(2)
C32 0.054(4) 0.041(3) 0.077(4) 0.008(3) 0.042(3) -0.005(3)
C33 0.073(5) 0.042(3) 0.055(4) 0.005(3) 0.045(3) -0.007(3)
C34 0.044(3) 0.050(4) 0.036(3) 0.001(3) 0.012(2) -0.012(3)
C35 0.059(4) 0.023(3) 0.058(3) 0.011(2) 0.035(3) 0.006(2)
C36 0.027(2) 0.018(2) 0.039(3) -0.0015(19) 0.017(2) 0.0024(18)
C37 0.024(2) 0.033(3) 0.040(3) -0.008(2) 0.015(2) 0.001(2)
C38 0.027(3) 0.049(3) 0.042(3) -0.013(3) 0.015(2) 0.006(2)
C39 0.027(3) 0.052(4) 0.049(3) -0.019(3) 0.020(2) 0.006(2)
C40 0.022(3) 0.049(3) 0.038(3) -0.007(2) 0.013(2) -0.005(2)
C41 0.031(3) 0.052(4) 0.030(3) -0.010(2) 0.011(2) -0.003(2)
C42 0.027(3) 0.047(3) 0.041(3) -0.012(2) 0.018(2) 0.000(2)
C43 0.026(3) 0.048(3) 0.044(3) -0.001(2) 0.019(2) 0.002(2)
C44 0.018(3) 0.069(5) 0.099(6) -0.030(4) 0.003(3) 0.009(3)
C45 0.032(4) 0.065(5) 0.132(8) -0.028(5) 0.000(4) 0.015(3)
C46 0.022(3) 0.070(5) 0.068(4) 0.002(4) 0.009(3) 0.002(3)
C47 0.032(3) 0.060(4) 0.050(3) 0.000(3) 0.017(3) 0.003(3)
C48 0.027(3) 0.027(3) 0.046(3) -0.002(2) 0.014(2) -0.006(2)
C49 0.028(2) 0.017(2) 0.038(3) 0.0039(19) 0.018(2) 0.0030(18)
C50 0.025(2) 0.018(2) 0.046(3) -0.004(2) 0.020(2) -0.0001(17)
C51 0.035(3) 0.023(2) 0.048(3) 0.006(2) 0.023(2) 0.006(2)
C52 0.041(3) 0.030(3) 0.032(3) 0.000(2) 0.017(2) 0.005(2)
C53 0.039(3) 0.020(2) 0.045(3) -0.007(2) 0.020(2) -0.002(2)
C54 0.048(3) 0.017(2) 0.047(3) 0.000(2) 0.024(3) -0.003(2)
C55 0.046(3) 0.022(3) 0.036(3) 0.000(2) 0.020(2) 0.001(2)
C56 0.055(4) 0.023(3) 0.053(3) -0.012(2) 0.023(3) 0.001(2)
C57 0.058(4) 0.042(3) 0.043(3) 0.000(3) 0.013(3) 0.003(3)
C58 0.181(12) 0.050(5) 0.060(5) -0.017(4) 0.032(6) -0.016(6)
C59 0.128(8) 0.043(4) 0.088(6) -0.031(4) 0.007(6) 0.034(5)
C60 0.080(5) 0.044(4) 0.049(4) -0.012(3) 0.001(3) 0.025(4)
C61 0.029(3) 0.018(2) 0.038(3) -0.009(2) 0.016(2) -0.0013(19)
C62 0.026(2) 0.018(2) 0.034(2) -0.0046(18) 0.017(2) 0.0039(17)
C63 0.022(2) 0.019(2) 0.041(3) -0.0046(19) 0.019(2) -0.0039(17)
C64 0.032(3) 0.012(2) 0.040(3) -0.0003(18) 0.025(2) -0.0038(18)
C65 0.029(3) 0.017(2) 0.046(3) -0.004(2) 0.018(2) -0.0010(19)
C66 0.021(2) 0.021(2) 0.039(3) -0.0005(19) 0.019(2) -0.0003(17)
C67 0.019(2) 0.012(2) 0.041(3) -0.0054(18) 0.0176(19) -0.0057(16)
C68 0.020(2) 0.017(2) 0.036(2) 0.0035(19) 0.0134(19) -0.0006(17)
C69 0.025(2) 0.018(2) 0.040(3) 0.0093(19) 0.018(2) 0.0021(18)
C70 0.027(2) 0.020(2) 0.039(3) 0.0089(19) 0.018(2) 0.0012(18)
C71 0.021(2) 0.027(3) 0.037(3) 0.005(2) 0.015(2) 0.0022(19)
C72 0.032(3) 0.018(2) 0.044(3) 0.003(2) 0.018(2) -0.0042(19)
C73 0.021(2) 0.022(2) 0.040(3) 0.000(2) 0.014(2) 0.0024(18)
C74 0.018(2) 0.023(2) 0.038(3) 0.0022(19) 0.015(2) 0.0004(18)
C75 0.016(2) 0.019(2) 0.042(3) -0.0005(19) 0.0119(19) -0.0015(17)
C76 0.017(2) 0.019(2) 0.040(3) 0.0032(19) 0.0123(19) 0.0031(17)
C77 0.017(2) 0.019(2) 0.038(3) -0.0019(19) 0.0073(19) -0.0014(17)
C78 0.024(2) 0.023(2) 0.035(2) -0.0018(19) 0.012(2) 0.0030(18)
C79 0.019(2) 0.022(2) 0.043(3) -0.004(2) 0.016(2) -0.0033(18)
C80 0.024(2) 0.016(2) 0.035(2) -0.0003(18) 0.010(2) -0.0056(17)
C81 0.016(2) 0.021(2) 0.037(2) -0.0054(19) 0.0133(19) -0.0001(17)
C82 0.026(2) 0.017(2) 0.038(3) 0.0004(19) 0.017(2) -0.0017(17)
C83 0.033(3) 0.023(2) 0.039(3) 0.000(2) 0.019(2) -0.009(2)
C84 0.052(3) 0.021(2) 0.041(3) -0.005(2) 0.028(3) -0.008(2)
C85 0.057(4) 0.019(2) 0.040(3) -0.002(2) 0.025(3) -0.006(2)
C86 0.051(3) 0.022(3) 0.039(3) -0.001(2) 0.021(2) -0.015(2)
C87 0.063(4) 0.030(3) 0.039(3) -0.008(2) 0.029(3) -0.012(3)
C88 0.046(3) 0.023(3) 0.043(3) -0.004(2) 0.023(2) -0.008(2)
C89 0.047(3) 0.036(3) 0.045(3) 0.008(2) 0.021(3) -0.012(3)
C90 0.102(6) 0.038(4) 0.082(5) 0.024(3) 0.058(5) 0.016(4)
C91 0.088(6) 0.046(4) 0.114(7) 0.039(4) 0.069(5) 0.022(4)
C92 0.066(4) 0.051(4) 0.049(3) 0.016(3) 0.027(3) 0.000(3)
C93 0.057(4) 0.037(3) 0.043(3) 0.002(2) 0.026(3) -0.013(3)
C94 0.034(3) 0.019(3) 0.061(4) 0.000(2) 0.013(3) 0.005(2)
C95 0.022(2) 0.010(2) 0.044(3) -0.0001(18) 0.013(2) -0.0003(17)
C96 0.021(2) 0.021(2) 0.042(3) 0.0053(19) 0.015(2) 0.0010(17)
C97 0.022(2) 0.053(3) 0.041(3) 0.014(2) 0.012(2) -0.004(2)
C98 0.029(3) 0.051(3) 0.046(3) 0.014(3) 0.017(2) -0.005(2)
C99 0.020(2) 0.025(2) 0.045(3) 0.007(2) 0.009(2) -0.0027(18)
C100 0.027(3) 0.036(3) 0.037(3) 0.000(2) 0.007(2) -0.004(2)
C101 0.027(3) 0.033(3) 0.044(3) 0.000(2) 0.020(2) -0.002(2)
C102 0.025(3) 0.030(3) 0.049(3) 0.001(2) 0.011(2) -0.002(2)
C103 0.038(3) 0.037(3) 0.064(4) 0.004(3) 0.018(3) -0.007(2)
C104 0.036(3) 0.038(3) 0.082(5) -0.006(3) 0.020(3) -0.004(3)
C105 0.031(3) 0.066(4) 0.049(3) -0.016(3) 0.009(3) -0.011(3)
C106 0.033(3) 0.060(4) 0.039(3) -0.001(3) 0.012(2) -0.008(3)
C107 0.043(3) 0.028(3) 0.067(4) -0.011(3) 0.032(3) 0.002(2)
C108 0.024(2) 0.013(2) 0.036(2) -0.0008(18) 0.0136(19) -0.0023(17)
C109 0.022(2) 0.021(2) 0.038(3) -0.0015(19) 0.0133(19) 0.0015(17)
C110 0.031(3) 0.040(3) 0.043(3) 0.001(2) 0.012(2) 0.003(2)
C111 0.041(3) 0.052(4) 0.034(3) 0.001(2) 0.013(2) 0.006(3)
C112 0.044(3) 0.032(3) 0.039(3) -0.001(2) 0.019(2) 0.003(2)
C113 0.028(3) 0.032(3) 0.039(3) 0.002(2) 0.011(2) 0.012(2)
C114 0.031(3) 0.019(2) 0.040(3) -0.002(2) 0.012(2) 0.0038(19)
C115 0.036(3) 0.045(3) 0.044(3) 0.005(2) 0.017(2) 0.012(2)
C116 0.089(6) 0.068(5) 0.056(4) 0.006(3) 0.040(4) 0.040(4)
C117 0.116(8) 0.106(7) 0.066(5) -0.012(5) 0.039(5) 0.064(6)
C118 0.122(9) 0.147(10) 0.068(5) -0.011(6) 0.036(5) 0.088(8)
C119 0.063(4) 0.059(4) 0.047(3) 0.006(3) 0.029(3) 0.026(3)
C120 0.034(3) 0.024(2) 0.056(3) -0.003(2) 0.029(2) -0.003(2)
C121 0.082(6) 0.079(6) 0.060(4) 0.010(4) 0.023(4) -0.010(4)
C122 0.076(6) 0.088(7) 0.100(6) 0.021(5) 0.037(5) -0.018(5)
C123 0.091(7) 0.073(6) 0.112(7) 0.004(5) 0.069(6) 0.005(5)
C124 0.066(5) 0.071(5) 0.085(5) 0.000(4) 0.032(4) 0.001(4)
C125 0.150(10) 0.106(8) 0.107(7) -0.018(6) 0.101(8) 0.004(7)
C126 0.088(5) 0.059(4) 0.039(3) 0.002(3) 0.032(3) 0.005(4)
C127 0.078(5) 0.056(4) 0.070(4) 0.003(4) 0.034(4) 0.008(4)
C128 0.072(5) 0.072(5) 0.066(4) -0.006(4) 0.026(4) 0.006(4)
C129 0.077(7) 0.124(9) 0.090(6) 0.030(6) 0.021(5) 0.008(6)
C130 0.211(17) 0.051(6) 0.202(15) -0.007(7) 0.117(13) 0.015(8)
N9 0.060(4) 0.072(4) 0.061(3) -0.007(3) 0.015(3) 0.000(3)
C132 0.051(4) 0.072(5) 0.074(5) 0.005(4) 0.026(4) 0.011(4)
C133 0.052(4) 0.068(5) 0.095(6) -0.023(4) 0.028(4) -0.021(4)
C134 0.080(6) 0.055(5) 0.084(5) 0.007(4) 0.020(5) -0.005(4)
O21 0.066(4) 0.139(6) 0.051(3) -0.005(3) 0.014(3) 0.007(4)
C136 0.055(4) 0.064(4) 0.048(3) -0.011(3) 0.015(3) -0.004(3)
C137 0.054(4) 0.068(5) 0.050(4) 0.000(3) 0.017(3) 0.011(3)
C138 0.075(5) 0.070(5) 0.063(4) -0.005(4) 0.029(4) 0.007(4)
C139 0.109(8) 0.070(6) 0.075(5) 0.025(4) 0.025(5) 0.019(5)
C140 0.060(6) 0.097(8) 0.193(12) -0.039(8) 0.046(7) 0.013(5)
C141 0.214(17) 0.110(10) 0.172(13) 0.049(9) 0.150(13) 0.070(11)
C142 0.33(3) 0.145(14) 0.109(10) 0.047(10) 0.104(15) 0.070(17)
C143 0.071(6) 0.099(8) 0.113(7) -0.043(6) 0.029(5) -0.029(5)
C144 0.223(19) 0.112(11) 0.174(13) -0.038(10) 0.112(14) -0.082(12)
C145 0.092(9) 0.112(11) 0.27(2) -0.066(13) 0.029(12) 0.014(8)
C146 0.25(3) 0.118(13) 0.24(2) -0.022(14) -0.15(2) 0.070(15)
C147 0.146(12) 0.165(13) 0.082(7) 0.014(7) 0.079(8) 0.020(9)
C148 0.18(2) 0.32(3) 0.163(15) -0.105(19) 0.097(15) -0.14(2)

loop_
_atom_type_symbol
_atom_type_description
_atom_type_scat_dispersion_real
_atom_type_scat_dispersion_imag
_atom_type_scat_source
C C 0.0033 0.0016 'International Tables Vol C Tables 4.2.6.8 and 6.1.1.4'
H H 0.0000 0.0000 'International Tables Vol C Tables 4.2.6.8 and 6.1.1.4'
N N 0.0061 0.0033 'International Tables Vol C Tables 4.2.6.8 and 6.1.1.4'
O O 0.0106 0.0060 'International Tables Vol C Tables 4.2.6.8 and 6.1.1.4'

loop_
_geom_angle_atom_site_label_1
_geom_angle_atom_site_label_2
_geom_angle_atom_site_label_3
_geom_angle
C4 O1 C22 116.5(4)
C23 O2 C5 115.1(4)
C11 O4 C35 117.3(4)
C36 O5 C12 116.0(4)
C18 O7 C48 116.4(4)
C49 O8 C19 114.2(4)
C82 O10 C64 116.4(3)
C65 O12 C94 117.9(4)
C95 O13 C71 115.1(4)
C72 O15 C107 117.5(4)
C108 O16 C78 115.0(3)
C79 O18 C120 116.2(4)
C142 O23 C143 112.1(11)
C146 O24 C147 116.5(13)
C33 N1 C34 116.9(5)
C57 N2 C58 117.8(7)
C47 N3 C46 116.7(6)
C92 N4 C93 117.1(6)
C119 N5 C118 114.7(7)
C105 N6 C106 115.1(5)
C121 N7 C125 119.6(8)
C121 N7 C124 115.8(8)
C125 N7 C124 123.7(8)
C126 N8 C129 110.8(7)
C126 N8 C130 121.7(11)
C129 N8 C130 125.1(10)
O21 C131 N9 130.3(9)
O21 C131 C134 123.6(8)
N9 C131 C134 106.1(6)
C136 N10 C139 114.3(7)
C136 N10 C140 122.5(10)
C139 N10 C140 122.2(9)
C2 C1 C21 114.4(4)
C7 C2 C3 119.2(4)
C7 C2 C1 123.3(4)
C3 C2 C1 117.3(4)
C4 C3 C2 121.3(4)
O1 C4 C5 115.6(4)
O1 C4 C3 125.5(4)
C5 C4 C3 118.8(4)
C6 C5 C4 121.4(4)
C6 C5 O2 119.8(4)
C4 C5 O2 118.8(4)
C5 C6 C7 121.2(4)
C2 C7 C6 118.2(4)
C2 C7 C8 123.1(4)
C6 C7 C8 118.7(4)
C7 C8 C9 115.8(4)
C14 C9 C10 120.1(4)
C14 C9 C8 122.3(4)
C10 C9 C8 117.6(4)
C11 C10 C9 121.5(4)
O4 C11 C10 125.7(4)
O4 C11 C12 116.4(4)
C10 C11 C12 117.8(4)
C13 C12 C11 121.5(4)
C13 C12 O5 120.0(4)
C11 C12 O5 118.4(4)
C12 C13 C14 120.3(4)
C9 C14 C13 118.8(4)
C9 C14 C15 124.4(4)
C13 C14 C15 116.8(4)
C16 C15 C14 114.5(4)
C21 C16 C17 119.9(4)
C21 C16 C15 123.4(4)
C17 C16 C15 116.6(4)
C16 C17 C18 120.5(4)
O7 C18 C19 116.6(4)
O7 C18 C17 125.1(4)
C19 C18 C17 118.3(4)
C20 C19 C18 121.2(4)
C20 C19 O8 120.0(4)
C18 C19 O8 118.7(4)
C19 C20 C21 121.5(4)
C20 C21 C16 118.5(4)
C20 C21 C1 119.1(4)
C16 C21 C1 122.3(4)
O3 C23 O2 123.1(4)
O3 C23 C24 124.5(4)
O2 C23 C24 112.3(4)
C25 C24 C29 120.9(5)
C25 C24 C23 117.5(4)
C29 C24 C23 121.6(4)
C24 C25 C26 119.6(5)
C27 C26 C25 120.6(5)
C26 C27 C28 119.4(4)
C26 C27 C30 120.6(5)
C28 C27 C30 119.9(5)
C29 C28 C27 120.9(5)
C28 C29 C24 118.5(5)
C34 C30 C31 116.7(5)
C34 C30 C27 122.1(5)
C31 C30 C27 121.2(5)
C32 C31 C30 119.7(6)
C31 C32 C33 118.1(6)
N1 C33 C32 124.0(5)
N1 C34 C30 124.6(6)
O6 C36 O5 123.8(4)
O6 C36 C37 125.6(4)
O5 C36 C37 110.5(4)
C42 C37 C38 119.2(5)
C42 C37 C36 122.4(4)
C38 C37 C36 118.3(4)
C39 C38 C37 119.0(5)
C38 C39 C40 122.0(5)
C41 C40 C39 117.2(5)
C41 C40 C43 120.0(5)
C39 C40 C43 122.8(5)
C42 C41 C40 121.6(5)
C41 C42 C37 120.9(5)
C47 C43 C44 115.8(5)
C47 C43 C40 122.0(5)
C44 C43 C40 122.2(5)
C43 C44 C45 120.7(7)
C46 C45 C44 117.9(7)
N3 C46 C45 122.9(6)
N3 C47 C43 125.7(6)
O9 C49 O8 124.0(4)
O9 C49 C50 124.7(4)
O8 C49 C50 111.3(4)
C51 C50 C55 119.5(4)
C51 C50 C49 122.6(4)
C55 C50 C49 118.0(4)
C52 C51 C50 120.8(4)
C51 C52 C53 120.3(5)
C54 C53 C52 119.5(4)
C54 C53 C56 120.4(5)
C52 C53 C56 120.1(5)
C53 C54 C55 120.1(5)
C50 C55 C54 119.8(5)
C60 C56 C57 117.5(5)
C60 C56 C53 121.6(5)
C57 C56 C53 120.9(5)
N2 C57 C56 123.7(6)
N2 C58 C59 123.5(7)
C60 C59 C58 115.7(7)
C59 C60 C56 121.6(7)
C62 C61 C81 114.9(4)
C63 C62 C67 117.7(4)
C63 C62 C61 119.0(4)
C67 C62 C61 123.3(4)
C64 C63 C62 121.5(4)
C63 C64 C65 121.6(4)
C63 C64 O10 120.3(4)
C65 C64 O10 118.1(4)
O12 C65 C66 125.5(4)
O12 C65 C64 116.6(4)
C66 C65 C64 117.9(4)
C65 C66 C67 121.1(4)
C66 C67 C62 120.2(4)
C66 C67 C68 117.2(4)
C62 C67 C68 122.6(4)
C69 C68 C67 115.6(4)
C70 C69 C74 117.8(4)
C70 C69 C68 118.8(4)
C74 C69 C68 123.2(4)
C71 C70 C69 122.7(4)
C70 C71 O13 121.8(4)
C70 C71 C72 120.0(4)
O13 C71 C72 118.2(4)
O15 C72 C73 125.6(5)
O15 C72 C71 115.9(4)
C73 C72 C71 118.4(4)
C72 C73 C74 121.1(4)
C69 C74 C73 119.9(4)
C69 C74 C75 123.3(4)
C73 C74 C75 116.6(4)
C76 C75 C74 115.1(4)
C77 C76 C81 117.3(4)
C77 C76 C75 118.8(4)
C81 C76 C75 123.8(4)
C78 C77 C76 121.8(4)
C77 C78 C79 120.5(4)
C77 C78 O16 120.9(4)
C79 C78 O16 118.6(4)
C80 C79 O18 125.6(4)
C80 C79 C78 118.6(4)
O18 C79 C78 115.8(4)
C79 C80 C81 121.3(4)
C80 C81 C76 120.4(4)
C80 C81 C61 117.8(4)
C76 C81 C61 121.7(4)
O11 C82 O10 123.5(4)
O11 C82 C83 126.1(4)
O10 C82 C83 110.4(4)
C84 C83 C88 118.9(4)
C84 C83 C82 118.5(4)
C88 C83 C82 122.6(4)
C83 C84 C85 120.8(5)
C86 C85 C84 121.0(5)
C85 C86 C87 116.9(5)
C85 C86 C89 123.4(5)
C87 C86 C89 119.7(5)
C88 C87 C86 122.2(5)
C87 C88 C83 120.0(5)
C90 C89 C93 116.9(5)
C90 C89 C86 121.9(6)
C93 C89 C86 121.1(6)
C89 C90 C91 119.7(7)
C92 C91 C90 119.0(7)
N4 C92 C91 123.2(6)
N4 C93 C89 124.0(6)
O14 C95 O13 122.7(4)
O14 C95 C96 125.9(4)
O13 C95 C96 111.4(4)
C101 C96 C97 118.6(4)
C101 C96 C95 123.6(4)
C97 C96 C95 117.8(4)
C98 C97 C96 120.7(5)
C97 C98 C99 120.1(5)
C98 C99 C100 119.3(4)
C98 C99 C102 119.5(5)
C100 C99 C102 121.1(5)
C101 C100 C99 120.3(5)
C100 C101 C96 121.2(5)
C103 C102 C106 115.5(5)
C103 C102 C99 123.2(5)
C106 C102 C99 121.2(5)
C104 C103 C102 119.2(6)
C105 C104 C103 119.8(6)
N6 C105 C104 124.8(6)
N6 C106 C102 125.4(6)
O17 C108 O16 122.2(4)
O17 C108 C109 126.8(4)
O16 C108 C109 110.9(4)
C110 C109 C114 118.5(5)
C110 C109 C108 123.9(4)
C114 C109 C108 117.5(4)
C111 C110 C109 121.8(5)
C110 C111 C112 120.7(5)
C111 C112 C113 118.4(5)
C111 C112 C115 121.5(5)
C113 C112 C115 120.0(5)
C114 C113 C112 120.0(5)
C113 C114 C109 120.6(5)
C116 C115 C119 117.5(6)
C116 C115 C112 121.8(5)
C119 C115 C112 120.6(5)
C115 C116 C117 119.4(7)
C118 C117 C116 118.2(8)
C117 C118 N5 125.8(7)
N5 C119 C115 124.2(6)
O19 C121 N7 130.9(10)
O19 C121 C122 123.6(9)
N7 C121 C122 105.1(7)
C123 C122 C121 105.2(8)
C122 C123 C124 104.6(8)
N7 C124 C123 102.5(7)
O20 C126 N8 124.2(8)
O20 C126 C127 129.2(7)
N8 C126 C127 106.6(7)
C128 C127 C126 105.0(7)
C129 C128 C127 102.5(8)
N8 C129 C128 105.5(7)
C131 N9 C132 116.6(7)
C131 N9 C135 123.4(7)
C132 N9 C135 118.8(7)
N9 C132 C133 101.1(6)
C134 C133 C132 104.5(7)
C133 C134 C131 104.2(7)
O22 C136 N10 127.1(8)
O22 C136 C137 126.1(7)
N10 C136 C137 106.8(7)
C138 C137 C136 106.7(6)
C137 C138 C139 102.6(7)
N10 C139 C138 102.2(6)
O23 C142 C141 104.3(13)
O23 C143 C144 108.2(9)
O24 C146 C145 112.6(14)
C148 C147 O24 106.0(11)

loop_
_geom_bond_atom_site_label_1
_geom_bond_atom_site_label_2
_geom_bond_distance
O1 C4 1.390(6)
O1 C22 1.471(7)
O2 C23 1.378(6)
O2 C5 1.442(6)
O3 C23 1.229(6)
O4 C11 1.390(6)
O4 C35 1.441(7)
O5 C36 1.384(6)
O5 C12 1.427(6)
O6 C36 1.217(6)
O7 C18 1.391(6)
O7 C48 1.440(6)
O8 C49 1.392(6)
O8 C19 1.422(6)
O9 C49 1.213(6)
O10 C82 1.378(6)
O10 C64 1.443(5)
O11 C82 1.213(6)
O12 C65 1.389(6)
O12 C94 1.451(7)
O13 C95 1.393(6)
O13 C71 1.414(6)
O14 C95 1.222(6)
O15 C72 1.388(6)
O15 C107 1.460(7)
O16 C108 1.398(6)
O16 C78 1.431(6)
O17 C108 1.210(6)
O18 C79 1.402(6)
O18 C120 1.450(6)
O19 C121 1.189(10)
O20 C126 1.247(10)
C135 N9 1.467(12)
O22 C136 1.266(9)
O23 C142 1.389(14)
O23 C143 1.524(14)
O24 C146 1.385(15)
O24 C147 1.518(14)
N1 C33 1.339(9)
N1 C34 1.386(8)
N2 C57 1.341(9)
N2 C58 1.371(14)
N3 C47 1.344(8)
N3 C46 1.370(9)
N4 C92 1.332(10)
N4 C93 1.390(7)
N5 C119 1.363(9)
N5 C118 1.382(13)
N6 C105 1.358(9)
N6 C106 1.369(8)
N7 C121 1.370(12)
N7 C125 1.443(13)
N7 C124 1.445(12)
N8 C126 1.387(11)
N8 C129 1.477(14)
N8 C130 1.496(14)
C131 O21 1.215(9)
C131 N9 1.326(11)
C131 C134 1.578(12)
N10 C136 1.360(10)
N10 C139 1.462(13)
N10 C140 1.471(13)
C1 C2 1.537(6)
C1 C21 1.549(6)
C2 C7 1.423(6)
C2 C3 1.432(7)
C3 C4 1.400(7)
C4 C5 1.397(7)
C5 C6 1.388(7)
C6 C7 1.425(7)
C7 C8 1.540(7)
C8 C9 1.554(6)
C9 C14 1.406(6)
C9 C10 1.415(6)
C10 C11 1.412(7)
C11 C12 1.420(7)
C12 C13 1.389(7)
C13 C14 1.437(6)
C14 C15 1.553(6)
C15 C16 1.538(6)
C16 C21 1.422(6)
C16 C17 1.427(6)
C17 C18 1.435(7)
C18 C19 1.403(7)
C19 C20 1.398(7)
C20 C21 1.414(6)
C23 C24 1.519(7)
C24 C25 1.408(7)
C24 C29 1.417(8)
C25 C26 1.412(7)
C26 C27 1.399(8)
C27 C28 1.420(8)
C27 C30 1.511(7)
C28 C29 1.414(7)
C30 C34 1.389(8)
C30 C31 1.439(8)
C31 C32 1.403(8)
C32 C33 1.413(10)
C36 C37 1.512(7)
C37 C42 1.412(7)
C37 C38 1.433(7)
C38 C39 1.402(8)
C39 C40 1.426(8)
C40 C41 1.424(8)
C40 C43 1.504(7)
C41 C42 1.382(8)
C43 C47 1.391(9)
C43 C44 1.397(9)
C44 C45 1.415(10)
C45 C46 1.378(11)
C49 C50 1.519(7)
C50 C51 1.411(7)
C50 C55 1.416(7)
C51 C52 1.401(7)
C52 C53 1.424(7)
C53 C54 1.404(8)
C53 C56 1.513(7)
C54 C55 1.433(7)
C56 C60 1.406(9)
C56 C57 1.438(9)
C58 C59 1.467(14)
C59 C60 1.403(10)
C61 C62 1.533(7)
C61 C81 1.538(6)
C62 C63 1.419(7)
C62 C67 1.426(6)
C63 C64 1.381(7)
C64 C65 1.422(7)
C65 C66 1.404(7)
C66 C67 1.425(7)
C67 C68 1.562(6)
C68 C69 1.531(7)
C69 C70 1.413(7)
C69 C74 1.422(7)
C70 C71 1.396(7)
C71 C72 1.426(7)
C72 C73 1.413(7)
C73 C74 1.433(7)
C74 C75 1.538(6)
C75 C76 1.523(7)
C76 C77 1.420(7)
C76 C81 1.443(6)
C77 C78 1.388(7)
C78 C79 1.431(7)
C79 C80 1.401(7)
C80 C81 1.405(7)
C82 C83 1.503(7)
C83 C84 1.412(7)
C83 C88 1.420(8)
C84 C85 1.415(7)
C85 C86 1.407(8)
C86 C87 1.447(7)
C86 C89 1.489(7)
C87 C88 1.383(8)
C89 C90 1.402(10)
C89 C93 1.409(9)
C90 C91 1.409(10)
C91 C92 1.406(11)
C95 C96 1.500(7)
C96 C101 1.404(7)
C96 C97 1.426(7)
C97 C98 1.406(8)
C98 C99 1.411(8)
C99 C100 1.419(8)
C99 C102 1.515(7)
C100 C101 1.400(7)
C102 C103 1.425(8)
C102 C106 1.432(8)
C103 C104 1.398(9)
C104 C105 1.372(10)
C108 C109 1.506(7)
C109 C110 1.403(8)
C109 C114 1.424(7)
C110 C111 1.374(8)
C111 C112 1.420(8)
C112 C113 1.433(7)
C112 C115 1.501(8)
C113 C114 1.395(7)
C115 C116 1.404(9)
C115 C119 1.419(9)
C116 C117 1.411(10)
C117 C118 1.359(15)
C121 C122 1.572(14)
C122 C123 1.511(14)
C123 C124 1.556(13)
C126 C127 1.541(12)
C127 C128 1.534(12)
C128 C129 1.490(14)
N9 C132 1.449(10)
C132 C133 1.580(12)
C133 C134 1.485(13)
C136 C137 1.520(11)
C137 C138 1.504(12)
C138 C139 1.581(14)
C141 C142 1.569(16)
C143 C144 1.534(15)
C145 C146 1.530(18)
C147 C148 1.498(17)
